data_7129889
loop_
_publ_author_name
'Kawanishi, Yasuki'
'Segawa, Yasutomo'
'Mutoh, Katsuya'
'Abe, Jiro'
'Kobayashi, Yoichi'

_publ_section_title
;
 Photochromic Carbazolyl-Imidazolyl Radical Complex
;
_journal_name_full 'Chemical Communications'
_journal_paper_doi 10.1039/D2CC01196D
_journal_year 2022
_chemical_formula_moiety 'C43 H33 N3, C H4 O'
_chemical_formula_sum 'C44 H37 N3 O'
_chemical_formula_weight 623.76
_space_group_crystal_system triclinic
_space_group_IT_number 2
_space_group_name_Hall '-P 1'
_space_group_name_H-M_alt 'P -1'
_atom_sites_solution_hydrogens mixed
_atom_sites_solution_primary dual
_audit_creation_date 2022-02-06
_audit_creation_method
;
Olex2 1.3
(compiled 2020.11.12 svn.r5f609507 for OlexSys, GUI svn.r6408)
;
_audit_update_record
;
2022-02-09 deposited with the CCDC.	2022-03-23 downloaded from the CCDC.
;
_cell_angle_alpha 89.445(4)
_cell_angle_beta 77.255(5)
_cell_angle_gamma 70.765(4)
_cell_formula_units_Z 2
_cell_length_a 9.8537(6)
_cell_length_b 11.6155(3)
_cell_length_c 15.5263(8)
_cell_measurement_reflns_used 8479
_cell_measurement_temperature 113(2)
_cell_measurement_theta_max 29.7770
_cell_measurement_theta_min 2.8980
_cell_volume 1632.70(15)
_computing_cell_refinement 'CrysAlisPro 1.171.39.43c (Rigaku OD, 2018)'
_computing_data_collection 'CrysAlisPro 1.171.39.43c (Rigaku OD, 2018)'
_computing_data_reduction 'CrysAlisPro 1.171.39.43c (Rigaku OD, 2018)'
_computing_molecular_graphics 'Olex2 1.3 (Dolomanov et al., 2009)'
_computing_publication_material 'Olex2 1.3 (Dolomanov et al., 2009)'
_computing_structure_refinement 'SHELXL 2018/3 (Sheldrick, 2015)'
_computing_structure_solution 'SHELXT 2014/5 (Sheldrick, 2014)'
_diffrn_ambient_temperature 113(2)
_diffrn_detector 'CCD plate'
_diffrn_detector_type HyPix
_diffrn_measured_fraction_theta_full 0.998
_diffrn_measured_fraction_theta_max 0.828
_diffrn_measurement_details
;
List of Runs (angles in degrees, time in seconds):

  # Type    Start    End  Width  t~exp~   \w     \q     \k     \f   Frames
#--------------------------------------------------------------------------
  1  \w      2.00  35.00   0.50   25.14    --   12.51  37.00   0.00   66
  2  \w    -33.00  41.00   0.50   25.14    --  -11.26  32.00 -54.00  148
  3  \w    -67.00  12.00   0.50   25.14    --  -11.26 -57.00  90.00  158
  4  \w    -11.00  51.00   0.50   25.14    --   12.51 -99.00 120.00  124
  5  \w    -78.00   3.00   0.50   25.14    --  -11.26 -32.00 146.00  162
  6  \w    -83.00  18.00   0.50   25.14    --  -11.26 -77.00 -60.00  202
  7  \w      6.00  32.00   0.50   25.14    --   12.51 -99.00-180.00   52
  8  \w    -70.00 -45.00   0.50   25.14    --  -11.26-179.00 150.00   50
  9  \w    -89.00 -52.00   0.50   25.14    --  -11.26 179.00 -60.00   74
 10  \w     46.00  83.00   0.50   25.14    --   12.51 179.00 -30.00   74
;
_diffrn_measurement_device 'four-circle diffractometer'
_diffrn_measurement_device_type 'ROD, Synergy Custom system, HyPix'
_diffrn_measurement_method '\w scans'
_diffrn_orient_matrix_type 'CrysAlisPro convention (1999,Acta A55,543-557)'
_diffrn_orient_matrix_UB_11 -0.0114880000
_diffrn_orient_matrix_UB_12 -0.0551578000
_diffrn_orient_matrix_UB_13 0.0137085000
_diffrn_orient_matrix_UB_21 0.0673417000
_diffrn_orient_matrix_UB_22 -0.0183904000
_diffrn_orient_matrix_UB_23 0.0140501000
_diffrn_orient_matrix_UB_31 -0.0383542000
_diffrn_orient_matrix_UB_32 0.0286703000
_diffrn_orient_matrix_UB_33 0.0426471000
_diffrn_radiation_monochromator mirror
_diffrn_radiation_probe x-ray
_diffrn_radiation_type 'Mo K\a'
_diffrn_radiation_wavelength 0.71073
_diffrn_reflns_av_R_equivalents 0.0434
_diffrn_reflns_av_unetI/netI 0.0590
_diffrn_reflns_Laue_measured_fraction_full 0.998
_diffrn_reflns_Laue_measured_fraction_max 0.828
_diffrn_reflns_limit_h_max 13
_diffrn_reflns_limit_h_min -14
_diffrn_reflns_limit_k_max 16
_diffrn_reflns_limit_k_min -16
_diffrn_reflns_limit_l_max 22
_diffrn_reflns_limit_l_min -21
_diffrn_reflns_number 26911
_diffrn_reflns_point_group_measured_fraction_full 0.998
_diffrn_reflns_point_group_measured_fraction_max 0.828
_diffrn_reflns_theta_full 25.000
_diffrn_reflns_theta_max 31.405
_diffrn_reflns_theta_min 2.696
_diffrn_source 'Rotating-anode X-ray tube'
_diffrn_source_type 'Rigaku (Mo) X-ray Source'
_exptl_absorpt_coefficient_mu 0.076
_exptl_absorpt_correction_T_max 1.00000
_exptl_absorpt_correction_T_min 0.64513
_exptl_absorpt_correction_type multi-scan
_exptl_absorpt_process_details
;
CrysAlisPro 1.171.39.43c (Rigaku Oxford Diffraction, 2018)
Empirical absorption correction using spherical harmonics,
 implemented in SCALE3 ABSPACK scaling algorithm.
;
_exptl_crystal_colour yellow
_exptl_crystal_colour_primary yellow
_exptl_crystal_density_diffrn 1.269
_exptl_crystal_description block
_exptl_crystal_F_000 660
_exptl_crystal_size_max 0.15
_exptl_crystal_size_mid 0.15
_exptl_crystal_size_min 0.05
_refine_diff_density_max 0.382
_refine_diff_density_min -0.303
_refine_diff_density_rms 0.062
_refine_ls_extinction_method none
_refine_ls_goodness_of_fit_ref 1.038
_refine_ls_hydrogen_treatment mixed
_refine_ls_matrix_type full
_refine_ls_number_parameters 441
_refine_ls_number_reflns 8933
_refine_ls_number_restraints 1
_refine_ls_restrained_S_all 1.038
_refine_ls_R_factor_all 0.0954
_refine_ls_R_factor_gt 0.0607
_refine_ls_shift/su_max 0.000
_refine_ls_shift/su_mean 0.000
_refine_ls_structure_factor_coef Fsqd
_refine_ls_weighting_details 'w=1/[\s^2^(Fo^2^)+(0.0866P)^2^+0.3727P] where P=(Fo^2^+2Fc^2^)/3'
_refine_ls_weighting_scheme calc
_refine_ls_wR_factor_gt 0.1498
_refine_ls_wR_factor_ref 0.1683
_reflns_Friedel_coverage 0.000
_reflns_number_gt 6192
_reflns_number_total 8933
_reflns_threshold_expression 'I > 2\s(I)'
_cod_data_source_file d2cc01196d2.cif
_cod_data_source_block CICtBuPh
_cod_database_code 7129889
_shelx_shelxl_version_number 2018/3
_chemical_oxdiff_formula 'C H N O'
_shelx_space_group_comment
;
The symmetry employed for this shelxl refinement is uniquely defined
by the following loop, which should always be used as a source of
symmetry information in preference to the above space-group names.
They are only intended as comments.
;
_shelx_estimated_absorpt_t_max 0.996
_shelx_estimated_absorpt_t_min 0.989
_reflns_odcompleteness_completeness 99.85
_reflns_odcompleteness_iscentric 1
_reflns_odcompleteness_theta 27.50
_olex2_refinement_description
;
1. Fixed Uiso
 At 1.2 times of:
  All C(H) groups
 At 1.5 times of:
  All C(H,H,H) groups
2. Restrained distances
 H1-O1
 0.83 with sigma of 0.01
3.a Aromatic/amide H refined with riding coordinates:
 C21(H21), C11(H11), C27(H27), C18(H18), C12(H12), C15(H15), C29(H29),
 C23(H23), C16(H16), C26(H26), C33(H33), C6(H6), C3(H3), C25(H25), C30(H30),
 C24(H24), C38(H38), C39(H39), C31(H31), C35(H35), C5(H5), C32(H32), C36(H36),
 C4(H4)
3.b Idealised Me refined as rotating group:
 C42(H42A,H42B,H42C), C41(H41A,H41B,H41C), C43(H43A,H43B,H43C), C44(H44A,H44B,
 H44C)
;
_olex2_submission_special_instructions 'No special instructions were received'
_oxdiff_exptl_absorpt_empirical_details
;
Empirical correction (ABSPACK) includes:
- Absorption correction using spherical harmonics
- Frame scaling
;
_oxdiff_exptl_absorpt_empirical_full_max 1.345
_oxdiff_exptl_absorpt_empirical_full_min 0.734

loop_
_space_group_symop_operation_xyz
'x, y, z'
'-x, -y, -z'

loop_
_atom_site_label
_atom_site_type_symbol
_atom_site_fract_x
_atom_site_fract_y
_atom_site_fract_z
_atom_site_U_iso_or_equiv
_atom_site_adp_type
_atom_site_occupancy
_atom_site_site_symmetry_order
_atom_site_calc_flag
_atom_site_refinement_flags_posn
_atom_site_refinement_flags_adp
_atom_site_refinement_flags_occupancy
_atom_site_disorder_assembly
_atom_site_disorder_group
N3 N 0.66090(15) 0.03475(12) 0.06336(9) 0.0218(3) Uani 1 1 d . . . . .
N2 N 0.41858(14) 0.12943(12) 0.10418(9) 0.0209(3) Uani 1 1 d . . . . .
N1 N -0.12226(16) 0.41735(13) 0.28370(9) 0.0270(3) Uani 1 1 d . . . . .
O1 O -0.43955(19) 0.45984(19) 0.31026(11) 0.0622(5) Uani 1 1 d D . . . .
C9 C 0.61932(17) 0.13569(14) 0.01362(10) 0.0204(3) Uani 1 1 d . . . . .
C10 C 0.46894(17) 0.19665(14) 0.03901(10) 0.0203(3) Uani 1 1 d . . . . .
C8 C 0.53750(18) 0.03602(14) 0.11683(10) 0.0211(3) Uani 1 1 d . . . . .
C28 C 0.36724(17) 0.30544(14) 0.00949(10) 0.0215(3) Uani 1 1 d . . . . .
C22 C 0.73119(17) 0.16425(14) -0.05391(11) 0.0217(3) Uani 1 1 d . . . . .
C20 C 0.13228(18) 0.34395(15) 0.26565(10) 0.0223(3) Uani 1 1 d . . . . .
C19 C 0.07565(18) 0.45313(14) 0.32598(10) 0.0226(3) Uani 1 1 d . . . . .
C21 C 0.26575(18) 0.26319(15) 0.23349(11) 0.0246(3) Uani 1 1 d . . . . .
H21 H 0.349823 0.275385 0.246789 0.029 Uiso 1 1 calc R U . . .
C11 C 0.14881(18) 0.15522(15) 0.14524(11) 0.0245(3) Uani 1 1 d . . . . .
H11 H 0.158430 0.097070 0.099709 0.029 Uiso 1 1 calc R U . . .
C27 C 0.87615(18) 0.12996(15) -0.04360(12) 0.0268(4) Uani 1 1 d . . . . .
H27 H 0.899945 0.090303 0.007579 0.032 Uiso 1 1 calc R U . . .
C1 C 0.28511(18) 0.15223(15) 0.17601(10) 0.0231(3) Uani 1 1 d . . . . .
C18 C 0.14208(18) 0.51384(15) 0.37002(10) 0.0235(3) Uani 1 1 d . . . . .
H18 H 0.246424 0.485703 0.362047 0.028 Uiso 1 1 calc R U . . .
C34 C 0.12433(18) 0.68400(15) 0.47473(10) 0.0231(3) Uani 1 1 d . . . . .
C7 C 0.48783(19) -0.02742(15) 0.19283(11) 0.0246(3) Uani 1 1 d . . . . .
C13 C -0.00064(18) 0.33274(15) 0.24332(10) 0.0231(3) Uani 1 1 d . . . . .
C14 C -0.07777(18) 0.49275(15) 0.33575(11) 0.0248(3) Uani 1 1 d . . . . .
C17 C 0.05416(18) 0.61764(14) 0.42678(10) 0.0227(3) Uani 1 1 d . . . . .
C12 C 0.01570(18) 0.23618(15) 0.17942(11) 0.0241(3) Uani 1 1 d . . . . .
H12 H -0.068519 0.230580 0.161894 0.029 Uiso 1 1 calc R U . . .
C2 C 0.33874(19) 0.03789(15) 0.22698(11) 0.0258(4) Uani 1 1 d . . . . .
C15 C -0.16695(19) 0.59372(16) 0.39227(12) 0.0303(4) Uani 1 1 d . . . . .
H15 H -0.271282 0.621154 0.400267 0.036 Uiso 1 1 calc R U . . .
C29 C 0.26464(19) 0.29255(16) -0.03511(12) 0.0280(4) Uani 1 1 d . . . . .
H29 H 0.259266 0.213819 -0.045281 0.034 Uiso 1 1 calc R U . . .
C23 C 0.69914(19) 0.22331(15) -0.12944(11) 0.0268(4) Uani 1 1 d . . . . .
H23 H 0.601408 0.247148 -0.138055 0.032 Uiso 1 1 calc R U . . .
C16 C -0.09894(19) 0.65394(16) 0.43709(12) 0.0288(4) Uani 1 1 d . . . . .
H16 H -0.159448 0.722778 0.476424 0.035 Uiso 1 1 calc R U . . .
C26 C 0.9860(2) 0.15291(17) -0.10694(13) 0.0347(4) Uani 1 1 d . . . . .
H26 H 1.084365 0.127842 -0.099362 0.042 Uiso 1 1 calc R U . . .
C33 C 0.3700(2) 0.42150(16) 0.02650(13) 0.0316(4) Uani 1 1 d . . . . .
H33 H 0.438834 0.431810 0.057424 0.038 Uiso 1 1 calc R U . . .
C6 C 0.5589(2) -0.13062(17) 0.23213(12) 0.0311(4) Uani 1 1 d . . . . .
H6 H 0.661139 -0.174202 0.210503 0.037 Uiso 1 1 calc R U . . .
C3 C 0.2574(2) 0.00086(18) 0.29913(12) 0.0335(4) Uani 1 1 d . . . . .
H3 H 0.155975 0.045985 0.322235 0.040 Uiso 1 1 calc R U . . .
C25 C 0.9524(2) 0.21233(18) -0.18122(13) 0.0370(4) Uani 1 1 d . . . . .
H25 H 1.027227 0.228802 -0.224396 0.044 Uiso 1 1 calc R U . . .
C37 C 0.2620(2) 0.81114(16) 0.56433(11) 0.0273(4) Uani 1 1 d . . . . .
C30 C 0.1704(2) 0.39371(17) -0.06474(13) 0.0350(4) Uani 1 1 d . . . . .
H30 H 0.102554 0.383998 -0.096704 0.042 Uiso 1 1 calc R U . . .
C40 C 0.3332(2) 0.88105(17) 0.61301(11) 0.0308(4) Uani 1 1 d . . . . .
C24 C 0.8093(2) 0.24746(18) -0.19211(12) 0.0347(4) Uani 1 1 d . . . . .
H24 H 0.785996 0.288522 -0.242889 0.042 Uiso 1 1 calc R U . . .
C38 C 0.3383(2) 0.69414(17) 0.52414(12) 0.0333(4) Uani 1 1 d . . . . .
H38 H 0.438537 0.655527 0.526665 0.040 Uiso 1 1 calc R U . . .
C39 C 0.2712(2) 0.63273(16) 0.48046(13) 0.0328(4) Uani 1 1 d . . . . .
H39 H 0.327036 0.553146 0.453583 0.039 Uiso 1 1 calc R U . . .
C31 C 0.1747(2) 0.50826(17) -0.04796(13) 0.0354(4) Uani 1 1 d . . . . .
H31 H 0.110048 0.577587 -0.068473 0.042 Uiso 1 1 calc R U . . .
C35 C 0.0485(2) 0.80050(18) 0.51543(13) 0.0357(4) Uani 1 1 d . . . . .
H35 H -0.052176 0.838963 0.513793 0.043 Uiso 1 1 calc R U . . .
C5 C 0.4760(2) -0.16856(19) 0.30423(12) 0.0387(5) Uani 1 1 d . . . . .
H5 H 0.522062 -0.240020 0.331407 0.046 Uiso 1 1 calc R U . . .
C32 C 0.2724(2) 0.52272(16) -0.00164(14) 0.0377(4) Uani 1 1 d . . . . .
H32 H 0.273112 0.602270 0.011221 0.045 Uiso 1 1 calc R U . . .
C36 C 0.1165(2) 0.86178(18) 0.55837(13) 0.0380(5) Uani 1 1 d . . . . .
H36 H 0.060999 0.941693 0.584739 0.046 Uiso 1 1 calc R U . . .
C4 C 0.3279(2) -0.10399(19) 0.33690(12) 0.0387(5) Uani 1 1 d . . . . .
H4 H 0.273610 -0.131945 0.386000 0.046 Uiso 1 1 calc R U . . .
C42 C 0.2738(2) 0.8797(2) 0.71313(12) 0.0418(5) Uani 1 1 d . . . . .
H42A H 0.165959 0.916617 0.727708 0.063 Uiso 1 1 calc R U . . .
H42B H 0.315974 0.926469 0.745195 0.063 Uiso 1 1 calc R U . . .
H42C H 0.301744 0.795168 0.730317 0.063 Uiso 1 1 calc R U . . .
C41 C 0.5020(2) 0.8224(2) 0.59167(14) 0.0420(5) Uani 1 1 d . . . . .
H41A H 0.528814 0.738944 0.611069 0.063 Uiso 1 1 calc R U . . .
H41B H 0.543933 0.870626 0.622614 0.063 Uiso 1 1 calc R U . . .
H41C H 0.541177 0.820107 0.527713 0.063 Uiso 1 1 calc R U . . .
C43 C 0.2938(3) 1.01336(19) 0.58713(14) 0.0431(5) Uani 1 1 d . . . . .
H43A H 0.321978 1.014457 0.522604 0.065 Uiso 1 1 calc R U . . .
H43B H 0.346900 1.055286 0.614405 0.065 Uiso 1 1 calc R U . . .
H43C H 0.187155 1.055154 0.607799 0.065 Uiso 1 1 calc R U . . .
C44 C -0.4682(3) 0.4876(3) 0.2288(2) 0.0798(10) Uani 1 1 d . . . . .
H44A H -0.417518 0.415587 0.187145 0.120 Uiso 1 1 calc R U . . .
H44B H -0.432664 0.554626 0.207540 0.120 Uiso 1 1 calc R U . . .
H44C H -0.574831 0.512571 0.233358 0.120 Uiso 1 1 calc R U . . .
H1 H -0.3479(15) 0.448(4) 0.303(3) 0.141(17) Uiso 1 1 d D . . . .

loop_
_atom_site_aniso_label
_atom_site_aniso_U_11
_atom_site_aniso_U_22
_atom_site_aniso_U_33
_atom_site_aniso_U_23
_atom_site_aniso_U_13
_atom_site_aniso_U_12
N3 0.0213(7) 0.0184(6) 0.0252(7) -0.0002(5) -0.0061(5) -0.0054(5)
N2 0.0196(6) 0.0177(6) 0.0240(7) -0.0023(5) -0.0040(5) -0.0049(5)
N1 0.0242(7) 0.0244(7) 0.0316(8) -0.0034(6) -0.0077(6) -0.0060(6)
O1 0.0331(9) 0.0878(13) 0.0522(10) 0.0169(9) -0.0057(7) -0.0057(9)
C9 0.0212(8) 0.0160(7) 0.0250(8) -0.0013(6) -0.0086(6) -0.0055(6)
C10 0.0213(8) 0.0159(7) 0.0246(8) -0.0020(6) -0.0059(6) -0.0071(6)
C8 0.0234(8) 0.0176(7) 0.0226(7) -0.0018(6) -0.0080(6) -0.0053(6)
C28 0.0177(7) 0.0180(7) 0.0263(8) -0.0005(6) -0.0034(6) -0.0038(6)
C22 0.0193(8) 0.0164(7) 0.0284(8) -0.0035(6) -0.0043(6) -0.0055(6)
C20 0.0238(8) 0.0227(8) 0.0221(8) -0.0010(6) -0.0052(6) -0.0099(7)
C19 0.0230(8) 0.0215(8) 0.0222(8) -0.0004(6) -0.0040(6) -0.0068(6)
C21 0.0229(8) 0.0268(8) 0.0256(8) -0.0041(6) -0.0050(6) -0.0106(7)
C11 0.0266(8) 0.0262(8) 0.0229(8) -0.0027(6) -0.0049(6) -0.0121(7)
C27 0.0223(8) 0.0211(8) 0.0363(9) -0.0002(7) -0.0082(7) -0.0055(7)
C1 0.0219(8) 0.0239(8) 0.0225(8) -0.0047(6) -0.0013(6) -0.0087(7)
C18 0.0231(8) 0.0218(8) 0.0240(8) -0.0021(6) -0.0040(6) -0.0064(7)
C34 0.0264(8) 0.0226(8) 0.0204(7) -0.0012(6) -0.0015(6) -0.0106(7)
C7 0.0309(9) 0.0222(8) 0.0235(8) -0.0008(6) -0.0087(7) -0.0108(7)
C13 0.0217(8) 0.0253(8) 0.0232(8) 0.0017(6) -0.0046(6) -0.0095(7)
C14 0.0240(8) 0.0239(8) 0.0260(8) -0.0003(6) -0.0058(7) -0.0071(7)
C17 0.0255(8) 0.0208(8) 0.0217(8) -0.0003(6) -0.0046(6) -0.0083(7)
C12 0.0242(8) 0.0267(8) 0.0252(8) 0.0008(6) -0.0062(6) -0.0133(7)
C2 0.0311(9) 0.0255(8) 0.0229(8) -0.0021(6) -0.0064(7) -0.0121(7)
C15 0.0215(8) 0.0264(9) 0.0392(10) -0.0059(7) -0.0064(7) -0.0033(7)
C29 0.0240(8) 0.0231(8) 0.0367(9) 0.0003(7) -0.0095(7) -0.0059(7)
C23 0.0233(8) 0.0273(9) 0.0328(9) 0.0027(7) -0.0084(7) -0.0111(7)
C16 0.0257(9) 0.0243(8) 0.0323(9) -0.0068(7) -0.0033(7) -0.0050(7)
C26 0.0205(8) 0.0312(10) 0.0517(12) -0.0006(8) -0.0054(8) -0.0097(7)
C33 0.0356(10) 0.0216(8) 0.0420(10) 0.0011(7) -0.0167(8) -0.0102(8)
C6 0.0369(10) 0.0302(9) 0.0299(9) 0.0053(7) -0.0131(8) -0.0125(8)
C3 0.0397(11) 0.0392(10) 0.0250(9) -0.0013(7) -0.0045(8) -0.0194(9)
C25 0.0292(10) 0.0408(11) 0.0414(11) 0.0002(9) 0.0019(8) -0.0189(9)
C37 0.0326(9) 0.0315(9) 0.0211(8) -0.0008(7) -0.0022(7) -0.0174(8)
C30 0.0269(9) 0.0338(10) 0.0440(11) 0.0028(8) -0.0148(8) -0.0055(8)
C40 0.0376(10) 0.0338(10) 0.0273(9) -0.0020(7) -0.0072(7) -0.0201(8)
C24 0.0387(11) 0.0375(10) 0.0320(9) 0.0059(8) -0.0075(8) -0.0187(9)
C38 0.0355(10) 0.0286(9) 0.0407(10) 0.0035(8) -0.0193(8) -0.0101(8)
C39 0.0371(10) 0.0213(8) 0.0409(10) -0.0030(7) -0.0184(8) -0.0048(8)
C31 0.0280(9) 0.0262(9) 0.0460(11) 0.0079(8) -0.0099(8) -0.0003(8)
C35 0.0208(8) 0.0351(10) 0.0470(11) -0.0150(8) -0.0009(8) -0.0079(8)
C5 0.0553(13) 0.0382(11) 0.0321(10) 0.0121(8) -0.0215(9) -0.0211(10)
C32 0.0412(11) 0.0183(8) 0.0523(12) 0.0007(8) -0.0128(9) -0.0071(8)
C36 0.0285(9) 0.0322(10) 0.0473(11) -0.0197(9) 0.0034(8) -0.0095(8)
C4 0.0533(13) 0.0473(12) 0.0256(9) 0.0083(8) -0.0100(9) -0.0295(10)
C42 0.0556(13) 0.0513(13) 0.0276(9) -0.0030(9) -0.0066(9) -0.0317(11)
C41 0.0379(11) 0.0518(13) 0.0436(11) -0.0059(9) -0.0080(9) -0.0254(10)
C43 0.0575(13) 0.0399(11) 0.0460(11) 0.0052(9) -0.0207(10) -0.0293(10)
C44 0.0469(15) 0.127(3) 0.0743(18) 0.0566(19) -0.0250(14) -0.0355(17)

loop_
_atom_type_symbol
_atom_type_description
_atom_type_scat_dispersion_real
_atom_type_scat_dispersion_imag
_atom_type_scat_source
C C 0.0033 0.0016 'International Tables Vol C Tables 4.2.6.8 and 6.1.1.4'
H H 0.0000 0.0000 'International Tables Vol C Tables 4.2.6.8 and 6.1.1.4'
N N 0.0061 0.0033 'International Tables Vol C Tables 4.2.6.8 and 6.1.1.4'
O O 0.0106 0.0060 'International Tables Vol C Tables 4.2.6.8 and 6.1.1.4'

loop_
_geom_angle_atom_site_label_1
_geom_angle_atom_site_label_2
_geom_angle_atom_site_label_3
_geom_angle
_geom_angle_site_symmetry_1
_geom_angle_site_symmetry_3
_geom_angle_publ_flag
C8 N3 C9 104.48(13) . . ?
C10 N2 C1 135.48(13) . . ?
C8 N2 C10 107.66(13) . . ?
C8 N2 C1 114.06(13) . . ?
C13 N1 C14 105.54(14) . . ?
C44 O1 H1 104(3) . . ?
N3 C9 C22 119.96(14) . . ?
C10 C9 N3 110.70(14) . . ?
C10 C9 C22 129.34(15) . . ?
N2 C10 C9 104.50(14) . . ?
N2 C10 C28 121.49(14) . . ?
C9 C10 C28 133.99(15) . . ?
N3 C8 N2 112.62(14) . . ?
N3 C8 C7 139.02(15) . . ?
N2 C8 C7 108.11(14) . . ?
C29 C28 C10 119.79(14) . . ?
C33 C28 C10 121.19(15) . . ?
C33 C28 C29 119.02(15) . . ?
C27 C22 C9 119.21(15) . . ?
C27 C22 C23 118.25(15) . . ?
C23 C22 C9 122.53(14) . . ?
C19 C20 C13 103.91(13) . . ?
C21 C20 C19 134.25(15) . . ?
C21 C20 C13 121.83(14) . . ?
C18 C19 C20 133.31(15) . . ?
C18 C19 C14 121.69(15) . . ?
C14 C19 C20 105.00(13) . . ?
C20 C21 H21 119.7 . . ?
C20 C21 C1 120.66(14) . . ?
C1 C21 H21 119.7 . . ?
C1 C11 H11 118.7 . . ?
C12 C11 H11 118.7 . . ?
C12 C11 C1 122.63(14) . . ?
C22 C27 H27 119.5 . . ?
C26 C27 C22 121.01(17) . . ?
C26 C27 H27 119.5 . . ?
N2 C1 C21 108.95(13) . . ?
N2 C1 C11 114.32(13) . . ?
N2 C1 C2 98.75(12) . . ?
C21 C1 C11 114.54(14) . . ?
C21 C1 C2 108.29(13) . . ?
C11 C1 C2 110.73(13) . . ?
C19 C18 H18 120.3 . . ?
C19 C18 C17 119.49(15) . . ?
C17 C18 H18 120.3 . . ?
C39 C34 C17 121.58(15) . . ?
C35 C34 C17 122.22(15) . . ?
C35 C34 C39 116.20(15) . . ?
C2 C7 C8 106.66(15) . . ?
C6 C7 C8 132.98(16) . . ?
C6 C7 C2 120.36(16) . . ?
N1 C13 C20 113.27(14) . . ?
N1 C13 C12 127.65(15) . . ?
C12 C13 C20 119.04(14) . . ?
C19 C14 N1 112.25(14) . . ?
C15 C14 N1 127.83(15) . . ?
C15 C14 C19 119.91(15) . . ?
C18 C17 C34 120.07(15) . . ?
C16 C17 C18 117.85(14) . . ?
C16 C17 C34 122.07(14) . . ?
C11 C12 C13 120.04(15) . . ?
C11 C12 H12 120.0 . . ?
C13 C12 H12 120.0 . . ?
C7 C2 C1 111.45(14) . . ?
C3 C2 C1 127.14(16) . . ?
C3 C2 C7 121.38(17) . . ?
C14 C15 H15 121.0 . . ?
C14 C15 C16 118.00(16) . . ?
C16 C15 H15 121.0 . . ?
C28 C29 H29 119.8 . . ?
C30 C29 C28 120.40(16) . . ?
C30 C29 H29 119.8 . . ?
C22 C23 H23 119.8 . . ?
C24 C23 C22 120.44(16) . . ?
C24 C23 H23 119.8 . . ?
C17 C16 H16 118.5 . . ?
C15 C16 C17 123.03(15) . . ?
C15 C16 H16 118.5 . . ?
C27 C26 H26 119.9 . . ?
C25 C26 C27 120.11(17) . . ?
C25 C26 H26 119.9 . . ?
C28 C33 H33 120.0 . . ?
C28 C33 C32 120.06(17) . . ?
C32 C33 H33 120.0 . . ?
C7 C6 H6 121.0 . . ?
C7 C6 C5 118.08(18) . . ?
C5 C6 H6 121.0 . . ?
C2 C3 H3 121.0 . . ?
C2 C3 C4 118.08(18) . . ?
C4 C3 H3 121.0 . . ?
C26 C25 H25 120.2 . . ?
C24 C25 C26 119.56(17) . . ?
C24 C25 H25 120.2 . . ?
C38 C37 C40 122.56(16) . . ?
C36 C37 C40 121.15(16) . . ?
C36 C37 C38 116.29(16) . . ?
C29 C30 H30 120.0 . . ?
C31 C30 C29 120.05(17) . . ?
C31 C30 H30 120.0 . . ?
C37 C40 C42 108.52(14) . . ?
C37 C40 C41 111.70(15) . . ?
C41 C40 C42 108.56(17) . . ?
C43 C40 C37 110.10(15) . . ?
C43 C40 C42 109.22(16) . . ?
C43 C40 C41 108.68(16) . . ?
C23 C24 H24 119.7 . . ?
C25 C24 C23 120.62(18) . . ?
C25 C24 H24 119.7 . . ?
C37 C38 H38 119.3 . . ?
C39 C38 C37 121.40(17) . . ?
C39 C38 H38 119.3 . . ?
C34 C39 H39 118.9 . . ?
C38 C39 C34 122.15(16) . . ?
C38 C39 H39 118.9 . . ?
C30 C31 H31 119.9 . . ?
C32 C31 C30 120.16(17) . . ?
C32 C31 H31 119.9 . . ?
C34 C35 H35 119.3 . . ?
C36 C35 C34 121.39(17) . . ?
C36 C35 H35 119.3 . . ?
C6 C5 H5 119.5 . . ?
C4 C5 C6 121.08(18) . . ?
C4 C5 H5 119.5 . . ?
C33 C32 H32 119.9 . . ?
C31 C32 C33 120.27(17) . . ?
C31 C32 H32 119.9 . . ?
C37 C36 C35 122.58(17) . . ?
C37 C36 H36 118.7 . . ?
C35 C36 H36 118.7 . . ?
C3 C4 H4 119.5 . . ?
C5 C4 C3 120.99(18) . . ?
C5 C4 H4 119.5 . . ?
C40 C42 H42A 109.5 . . ?
C40 C42 H42B 109.5 . . ?
C40 C42 H42C 109.5 . . ?
H42A C42 H42B 109.5 . . ?
H42A C42 H42C 109.5 . . ?
H42B C42 H42C 109.5 . . ?
C40 C41 H41A 109.5 . . ?
C40 C41 H41B 109.5 . . ?
C40 C41 H41C 109.5 . . ?
H41A C41 H41B 109.5 . . ?
H41A C41 H41C 109.5 . . ?
H41B C41 H41C 109.5 . . ?
C40 C43 H43A 109.5 . . ?
C40 C43 H43B 109.5 . . ?
C40 C43 H43C 109.5 . . ?
H43A C43 H43B 109.5 . . ?
H43A C43 H43C 109.5 . . ?
H43B C43 H43C 109.5 . . ?
O1 C44 H44A 109.5 . . ?
O1 C44 H44B 109.5 . . ?
O1 C44 H44C 109.5 . . ?
H44A C44 H44B 109.5 . . ?
H44A C44 H44C 109.5 . . ?
H44B C44 H44C 109.5 . . ?

loop_
_geom_bond_atom_site_label_1
_geom_bond_atom_site_label_2
_geom_bond_distance
_geom_bond_site_symmetry_2
_geom_bond_publ_flag
N3 C9 1.394(2) . ?
N3 C8 1.308(2) . ?
N2 C10 1.378(2) . ?
N2 C8 1.360(2) . ?
N2 C1 1.474(2) . ?
N1 C13 1.304(2) . ?
N1 C14 1.427(2) . ?
O1 C44 1.369(3) . ?
O1 H1 0.849(10) . ?
C9 C10 1.382(2) . ?
C9 C22 1.466(2) . ?
C10 C28 1.472(2) . ?
C8 C7 1.463(2) . ?
C28 C29 1.391(2) . ?
C28 C33 1.387(2) . ?
C22 C27 1.396(2) . ?
C22 C23 1.397(2) . ?
C20 C19 1.457(2) . ?
C20 C21 1.329(2) . ?
C20 C13 1.472(2) . ?
C19 C18 1.380(2) . ?
C19 C14 1.401(2) . ?
C21 H21 0.9500 . ?
C21 C1 1.510(2) . ?
C11 H11 0.9500 . ?
C11 C1 1.512(2) . ?
C11 C12 1.333(2) . ?
C27 H27 0.9500 . ?
C27 C26 1.387(3) . ?
C1 C2 1.540(2) . ?
C18 H18 0.9500 . ?
C18 C17 1.406(2) . ?
C34 C17 1.489(2) . ?
C34 C39 1.394(2) . ?
C34 C35 1.390(2) . ?
C7 C2 1.395(2) . ?
C7 C6 1.386(2) . ?
C13 C12 1.449(2) . ?
C14 C15 1.385(2) . ?
C17 C16 1.398(2) . ?
C12 H12 0.9500 . ?
C2 C3 1.380(2) . ?
C15 H15 0.9500 . ?
C15 C16 1.395(2) . ?
C29 H29 0.9500 . ?
C29 C30 1.384(3) . ?
C23 H23 0.9500 . ?
C23 C24 1.391(3) . ?
C16 H16 0.9500 . ?
C26 H26 0.9500 . ?
C26 C25 1.385(3) . ?
C33 H33 0.9500 . ?
C33 C32 1.389(3) . ?
C6 H6 0.9500 . ?
C6 C5 1.392(3) . ?
C3 H3 0.9500 . ?
C3 C4 1.385(3) . ?
C25 H25 0.9500 . ?
C25 C24 1.380(3) . ?
C37 C40 1.531(2) . ?
C37 C38 1.392(2) . ?
C37 C36 1.383(3) . ?
C30 H30 0.9500 . ?
C30 C31 1.375(3) . ?
C40 C42 1.537(3) . ?
C40 C41 1.535(3) . ?
C40 C43 1.529(3) . ?
C24 H24 0.9500 . ?
C38 H38 0.9500 . ?
C38 C39 1.388(2) . ?
C39 H39 0.9500 . ?
C31 H31 0.9500 . ?
C31 C32 1.373(3) . ?
C35 H35 0.9500 . ?
C35 C36 1.386(2) . ?
C5 H5 0.9500 . ?
C5 C4 1.382(3) . ?
C32 H32 0.9500 . ?
C36 H36 0.9500 . ?
C4 H4 0.9500 . ?
C42 H42A 0.9800 . ?
C42 H42B 0.9800 . ?
C42 H42C 0.9800 . ?
C41 H41A 0.9800 . ?
C41 H41B 0.9800 . ?
C41 H41C 0.9800 . ?
C43 H43A 0.9800 . ?
C43 H43B 0.9800 . ?
C43 H43C 0.9800 . ?
C44 H44A 0.9800 . ?
C44 H44B 0.9800 . ?
C44 H44C 0.9800 . ?

loop_
_geom_torsion_atom_site_label_1
_geom_torsion_atom_site_label_2
_geom_torsion_atom_site_label_3
_geom_torsion_atom_site_label_4
_geom_torsion
_geom_torsion_site_symmetry_1
_geom_torsion_site_symmetry_2
_geom_torsion_site_symmetry_3
_geom_torsion_site_symmetry_4
_geom_torsion_publ_flag
N3 C9 C10 N2 -1.22(16) . . . . ?
N3 C9 C10 C28 -179.32(15) . . . . ?
N3 C9 C22 C27 -28.2(2) . . . . ?
N3 C9 C22 C23 150.91(15) . . . . ?
N3 C8 C7 C2 169.44(18) . . . . ?
N3 C8 C7 C6 -10.0(3) . . . . ?
N2 C10 C28 C29 -67.0(2) . . . . ?
N2 C10 C28 C33 111.97(18) . . . . ?
N2 C8 C7 C2 -4.03(17) . . . . ?
N2 C8 C7 C6 176.51(17) . . . . ?
N2 C1 C2 C7 7.17(16) . . . . ?
N2 C1 C2 C3 -174.52(15) . . . . ?
N1 C13 C12 C11 -178.87(17) . . . . ?
N1 C14 C15 C16 179.80(16) . . . . ?
C9 N3 C8 N2 1.07(17) . . . . ?
C9 N3 C8 C7 -172.20(18) . . . . ?
C9 C10 C28 C29 110.8(2) . . . . ?
C9 C10 C28 C33 -70.2(2) . . . . ?
C9 C22 C27 C26 178.59(15) . . . . ?
C9 C22 C23 C24 -179.40(15) . . . . ?
C10 N2 C8 N3 -1.89(17) . . . . ?
C10 N2 C8 C7 173.47(12) . . . . ?
C10 N2 C1 C21 -55.2(2) . . . . ?
C10 N2 C1 C11 74.3(2) . . . . ?
C10 N2 C1 C2 -168.11(16) . . . . ?
C10 C9 C22 C27 151.06(16) . . . . ?
C10 C9 C22 C23 -29.9(2) . . . . ?
C10 C28 C29 C30 -178.73(16) . . . . ?
C10 C28 C33 C32 -179.64(17) . . . . ?
C8 N3 C9 C10 0.14(17) . . . . ?
C8 N3 C9 C22 179.50(13) . . . . ?
C8 N2 C10 C9 1.81(16) . . . . ?
C8 N2 C10 C28 -179.79(13) . . . . ?
C8 N2 C1 C21 102.83(15) . . . . ?
C8 N2 C1 C11 -127.60(15) . . . . ?
C8 N2 C1 C2 -10.04(16) . . . . ?
C8 C7 C2 C1 -2.40(17) . . . . ?
C8 C7 C2 C3 179.18(14) . . . . ?
C8 C7 C6 C5 -178.58(16) . . . . ?
C28 C29 C30 C31 -1.9(3) . . . . ?
C28 C33 C32 C31 -1.4(3) . . . . ?
C22 C9 C10 N2 179.49(14) . . . . ?
C22 C9 C10 C28 1.4(3) . . . . ?
C22 C27 C26 C25 1.0(3) . . . . ?
C22 C23 C24 C25 0.7(3) . . . . ?
C20 C19 C18 C17 -178.29(17) . . . . ?
C20 C19 C14 N1 -1.45(19) . . . . ?
C20 C19 C14 C15 177.67(16) . . . . ?
C20 C21 C1 N2 140.66(16) . . . . ?
C20 C21 C1 C11 11.2(2) . . . . ?
C20 C21 C1 C2 -112.90(18) . . . . ?
C20 C13 C12 C11 3.5(2) . . . . ?
C19 C20 C21 C1 175.30(17) . . . . ?
C19 C20 C13 N1 -1.52(18) . . . . ?
C19 C20 C13 C12 176.44(14) . . . . ?
C19 C18 C17 C34 179.98(15) . . . . ?
C19 C18 C17 C16 0.9(2) . . . . ?
C19 C14 C15 C16 0.8(3) . . . . ?
C21 C20 C19 C18 1.9(3) . . . . ?
C21 C20 C19 C14 -177.02(19) . . . . ?
C21 C20 C13 N1 177.39(16) . . . . ?
C21 C20 C13 C12 -4.6(2) . . . . ?
C21 C1 C2 C7 -106.22(15) . . . . ?
C21 C1 C2 C3 72.1(2) . . . . ?
C11 C1 C2 C7 127.42(14) . . . . ?
C11 C1 C2 C3 -54.3(2) . . . . ?
C27 C22 C23 C24 -0.3(2) . . . . ?
C27 C26 C25 C24 -0.6(3) . . . . ?
C1 N2 C10 C9 160.84(16) . . . . ?
C1 N2 C10 C28 -20.8(2) . . . . ?
C1 N2 C8 N3 -165.94(13) . . . . ?
C1 N2 C8 C7 9.42(17) . . . . ?
C1 C11 C12 C13 5.4(2) . . . . ?
C1 C2 C3 C4 -178.45(16) . . . . ?
C18 C19 C14 N1 179.48(15) . . . . ?
C18 C19 C14 C15 -1.4(3) . . . . ?
C18 C17 C16 C15 -1.5(3) . . . . ?
C34 C17 C16 C15 179.45(16) . . . . ?
C34 C35 C36 C37 -0.7(3) . . . . ?
C7 C2 C3 C4 -0.3(2) . . . . ?
C7 C6 C5 C4 -1.3(3) . . . . ?
C13 N1 C14 C19 0.53(19) . . . . ?
C13 N1 C14 C15 -178.50(18) . . . . ?
C13 C20 C19 C18 -179.40(18) . . . . ?
C13 C20 C19 C14 1.68(17) . . . . ?
C13 C20 C21 C1 -3.2(2) . . . . ?
C14 N1 C13 C20 0.66(19) . . . . ?
C14 N1 C13 C12 -177.10(16) . . . . ?
C14 C19 C18 C17 0.5(2) . . . . ?
C14 C15 C16 C17 0.6(3) . . . . ?
C17 C34 C39 C38 179.29(16) . . . . ?
C17 C34 C35 C36 -178.78(17) . . . . ?
C12 C11 C1 N2 -139.29(16) . . . . ?
C12 C11 C1 C21 -12.5(2) . . . . ?
C12 C11 C1 C2 110.25(18) . . . . ?
C2 C7 C6 C5 2.0(2) . . . . ?
C2 C3 C4 C5 1.1(3) . . . . ?
C29 C28 C33 C32 -0.6(3) . . . . ?
C29 C30 C31 C32 -0.1(3) . . . . ?
C23 C22 C27 C26 -0.5(2) . . . . ?
C26 C25 C24 C23 -0.3(3) . . . . ?
C33 C28 C29 C30 2.2(3) . . . . ?
C6 C7 C2 C1 177.14(14) . . . . ?
C6 C7 C2 C3 -1.3(2) . . . . ?
C6 C5 C4 C3 -0.3(3) . . . . ?
C37 C38 C39 C34 -0.3(3) . . . . ?
C30 C31 C32 C33 1.7(3) . . . . ?
C40 C37 C38 C39 179.95(17) . . . . ?
C40 C37 C36 C35 -179.44(18) . . . . ?
C38 C37 C40 C42 -105.1(2) . . . . ?
C38 C37 C40 C41 14.5(2) . . . . ?
C38 C37 C40 C43 135.36(19) . . . . ?
C38 C37 C36 C35 0.3(3) . . . . ?
C39 C34 C17 C18 -14.0(2) . . . . ?
C39 C34 C17 C16 165.04(17) . . . . ?
C39 C34 C35 C36 0.6(3) . . . . ?
C35 C34 C17 C18 165.37(17) . . . . ?
C35 C34 C17 C16 -15.6(3) . . . . ?
C35 C34 C39 C38 -0.1(3) . . . . ?
C36 C37 C40 C42 74.6(2) . . . . ?
C36 C37 C40 C41 -165.74(18) . . . . ?
C36 C37 C40 C43 -44.9(2) . . . . ?
C36 C37 C38 C39 0.2(3) . . . . ?
